data_2105594
loop_
_publ_author_name
'Chandra, N. R.'
'Prabu, M. M.'
'Venkatraman, J.'
'Suresh, S.'
'Vijayan, M.'

_publ_section_title
;
 X-ray Studies on Crystalline Complexes Involving Amino Acids and
 Peptides. XXXIII. Crystal Structures of <small>L</small>- and
 <small>DL</small>-Arginine Complexed with Oxalic Acid and a Comparative
 Study of Amino Acid--Oxalic Acid Complexes
;
_journal_issue 3
_journal_name_full 'Acta Crystallographica Section B'
_journal_page_first 257
_journal_page_last 263
_journal_paper_doi 10.1107/S0108768197011543
_journal_volume 54
_journal_year 1998
_chemical_formula_moiety 'C16 H15 N4 O2. C2 H O4'
_chemical_formula_sum 'C8 H16 N4 O6'
_chemical_formula_weight 264.25
_chemical_name_common 'DL-Arginine semi-oxalate'
_chemical_name_systematic
;
 ?
;
_space_group_IT_number 14
_symmetry_cell_setting monoclinic
_symmetry_space_group_name_Hall '-P 2ybc'
_symmetry_space_group_name_H-M 'P 1 21/c 1'
_audit_creation_method SHELXL
_cell_angle_alpha 90.00
_cell_angle_beta 116.91(2)
_cell_angle_gamma 90.00
_cell_formula_units_Z 4
_cell_length_a 5.1107(12)
_cell_length_b 23.937(3)
_cell_length_c 10.947(2)
_cell_measurement_reflns_used 25
_cell_measurement_temperature 293(2)
_cell_measurement_theta_max 20
_cell_measurement_theta_min 5
_cell_volume 1194.2(4)
_computing_cell_refinement 'Enraf-Nonius CAD4 built-in software'
_computing_data_collection 'Enraf-Nonius CAD4 built-in software'
_computing_data_reduction 'locally written software'
_computing_molecular_graphics 'ZORTEP (Zsolnai, 1994)'
_computing_publication_material MS-WORD
_computing_structure_refinement 'SHELXL-93 (Sheldrick, 1993)'
_computing_structure_solution 'SHELXS-86 (Sheldrick, 1990)'
_diffrn_ambient_temperature 293(2)
_diffrn_measurement_device 'Enraf-Nonius CAD-4'
_diffrn_measurement_method \w-2\q
_diffrn_radiation_monochromator graphite
_diffrn_radiation_source 'fine-focus sealed tube'
_diffrn_radiation_type MoK\a
_diffrn_radiation_wavelength 0.71068
_diffrn_reflns_av_R_equivalents 0.0200
_diffrn_reflns_av_sigmaI/netI 0.0161
_diffrn_reflns_limit_h_max 6
_diffrn_reflns_limit_h_min 0
_diffrn_reflns_limit_k_max 30
_diffrn_reflns_limit_k_min 0
_diffrn_reflns_limit_l_max 12
_diffrn_reflns_limit_l_min -14
_diffrn_reflns_number 3499
_diffrn_reflns_theta_max 27.97
_diffrn_reflns_theta_min 1.70
_diffrn_standards_decay_% 2.4
_diffrn_standards_interval_time 60
_diffrn_standards_number 3
_exptl_absorpt_coefficient_mu 0.126
_exptl_absorpt_correction_type none
_exptl_crystal_colour Colourless
_exptl_crystal_density_diffrn 1.470
_exptl_crystal_density_meas ?
_exptl_crystal_description Needle
_exptl_crystal_F_000 560
_exptl_crystal_size_max 0.8
_exptl_crystal_size_mid 0.37
_exptl_crystal_size_min 0.2
_refine_diff_density_max .436
_refine_diff_density_min -.482
_refine_ls_extinction_method none
_refine_ls_goodness_of_fit_all 1.083
_refine_ls_goodness_of_fit_obs 1.076
_refine_ls_hydrogen_treatment refall
_refine_ls_matrix_type full
_refine_ls_number_parameters 227
_refine_ls_number_reflns 2861
_refine_ls_number_restraints 0
_refine_ls_restrained_S_all 1.083
_refine_ls_restrained_S_obs 1.076
_refine_ls_R_factor_all 0.0567
_refine_ls_R_factor_obs 0.0466
_refine_ls_shift/esd_max 0.006
_refine_ls_shift/esd_mean 0.001
_refine_ls_structure_factor_coef Fsqd
_refine_ls_weighting_details 'w = 1/[\s^2^(Fo^2^)+(0.0778P)^2^+0.6239P] where P=(Fo^2^+2Fc^2^)/3'
_refine_ls_weighting_scheme calc
_refine_ls_wR_factor_all 0.1442
_refine_ls_wR_factor_obs 0.1329
_reflns_number_observed 2489
_reflns_number_total 2861
_reflns_observed_criterion >2sigma(I)
_cod_data_source_file li0261.cif
_cod_data_source_block DLAO
_cod_depositor_comments
;
The following automatic conversions were performed:

'_exptl_crystal_density_meas' value 'none' was changed to '?' - the
value is perceived as not measured.

Automatic conversion script
Id: cif_fix_values 3008 2015-01-20 13:52:24Z robertas 

The following automatic conversions were performed:

'_refine_ls_weighting_scheme' value 'calc w =
1/[\s^2^(Fo^2^)+(0.0778P)^2^+0.6239P] where P=(Fo^2^+2Fc^2^)/3' was
changed to 'calc'. New tag '_refine_ls_weighting_details' was
created. The value of the new tag was set to 'w =
1/[\s^2^(Fo^2^)+(0.0778P)^2^+0.6239P] where P=(Fo^2^+2Fc^2^)/3'.

Automatic conversion script
Id: cif_fix_values 3143 2015-03-26 13:38:13Z robertas 
;
_cod_original_cell_volume 1194.3(4)
_cod_original_sg_symbol_H-M 'P 21/c'
_cod_database_code 2105594

loop_
_symmetry_equiv_pos_as_xyz
'x, y, z'
'-x, y+1/2, -z+1/2'
'-x, -y, -z'
'x, -y-1/2, z-1/2'

loop_
_atom_site_aniso_label
_atom_site_aniso_U_11
_atom_site_aniso_U_22
_atom_site_aniso_U_33
_atom_site_aniso_U_12
_atom_site_aniso_U_13
_atom_site_aniso_U_23
N1 0.0230(6) 0.0268(7) 0.0215(6) -0.0037(5) 0.0114(5) 0.0002(5)
O1 0.0374(7) 0.0470(8) 0.0377(7) -0.0150(6) 0.0261(6) -0.0174(6)
O2 0.0223(6) 0.0390(7) 0.0427(7) -0.0043(5) 0.0197(5) -0.0070(5)
C1 0.0195(6) 0.0261(7) 0.0228(7) -0.0004(5) 0.0096(5) 0.0007(5)
C2 0.0216(7) 0.0275(7) 0.0213(7) -0.0018(5) 0.0122(6) -0.0005(5)
C3 0.0235(7) 0.0345(8) 0.0214(7) -0.0011(6) 0.0111(6) 0.0025(6)
C4 0.0267(8) 0.0423(10) 0.0228(7) -0.0029(7) 0.0121(6) 0.0051(6)
C5 0.0306(8) 0.0365(9) 0.0244(7) 0.0034(7) 0.0171(6) 0.0047(6)
N6 0.0419(8) 0.0277(7) 0.0266(7) -0.0002(6) 0.0220(6) 0.0031(5)
C7 0.0227(7) 0.0335(8) 0.0200(7) 0.0007(6) 0.0092(6) 0.0026(6)
N8 0.0515(10) 0.0309(8) 0.0430(9) -0.0030(7) 0.0333(8) -0.0030(6)
N9 0.0345(7) 0.0368(9) 0.0266(7) -0.0044(6) 0.0192(6) -0.0014(6)
011 0.0673(11) 0.0725(11) 0.0354(8) 0.0341(9) 0.0275(8) 0.0124(7)
O12 0.0871(13) 0.0829(13) 0.0252(7) 0.0537(11) 0.0312(8) 0.0171(7)
C13 0.0396(9) 0.0256(7) 0.0211(7) 0.0002(6) 0.0161(6) 0.0009(6)
C14 0.0400(9) 0.0302(8) 0.0196(7) -0.0036(7) 0.0165(6) -0.0017(6)
015 0.0616(9) 0.0472(8) 0.0267(6) -0.0241(7) 0.0228(6) -0.0092(5)
O16 0.0635(9) 0.0520(9) 0.0226(6) -0.0286(7) 0.0203(6) -0.0049(6)

loop_
_atom_site_label
_atom_site_fract_x
_atom_site_fract_y
_atom_site_fract_z
_atom_site_U_iso_or_equiv
_atom_site_thermal_displace_type
_atom_site_calc_flag
_atom_site_occupancy
_atom_site_type_symbol
N1 0.1025(3) 0.34333(6) 0.72032(13) 0.0233(3) Uani d 1 N
O1 0.4323(3) 0.43448(6) 0.84495(14) 0.0373(3) Uani d 1 O
O2 0.7300(3) 0.41997(5) 0.74990(14) 0.0327(3) Uani d 1 O
C1 0.5010(3) 0.41100(6) 0.7627(2) 0.0228(3) Uani d 1 C
C2 0.2804(3) 0.37020(7) 0.65983(15) 0.0225(3) Uani d 1 C
C3 0.0714(3) 0.40012(7) 0.5286(2) 0.0261(3) Uani d 1 C
C4 0.2199(4) 0.42169(8) 0.4445(2) 0.0303(4) Uani d 1 C
C5 -0.0088(4) 0.44426(8) 0.3083(2) 0.0288(3) Uani d 1 C
N6 0.1130(3) 0.46482(7) 0.21950(14) 0.0296(3) Uani d 1 N
C7 0.1749(3) 0.43299(7) 0.1368(2) 0.0255(3) Uani d 1 C
N8 0.1256(4) 0.37827(7) 0.1271(2) 0.0373(4) Uani d 1 N
N9 0.2913(3) 0.45693(7) 0.0634(2) 0.0306(3) Uani d 1 N
O11 0.9038(4) 0.19195(8) 0.7885(2) 0.0568(5) Uani d 1 O
O12 0.5395(4) 0.24654(9) 0.77030(15) 0.0629(6) Uani d 1 O
C13 0.6932(4) 0.22032(7) 0.7221(2) 0.0279(3) Uani d 1 C
C14 0.5782(4) 0.22640(7) 0.5668(2) 0.0288(3) Uani d 1 C
O15 0.3916(4) 0.19236(6) 0.49452(14) 0.0441(4) Uani d 1 O
O16 0.6942(4) 0.26418(6) 0.52826(13) 0.0457(4) Uani d 1 O
H1N1 0.212(5) 0.3263(9) 0.806(3) 0.033(5) Uiso d 1 H
H2N1 -0.008(5) 0.3170(9) 0.661(2) 0.031(5) Uiso d 1 H
H3N1 -0.014(5) 0.3697(10) 0.733(2) 0.037(6) Uiso d 1 H
H1C2 0.375(4) 0.3385(8) 0.628(2) 0.025(5) Uiso d 1 H
H1C3 -0.088(5) 0.3703(9) 0.471(2) 0.034(5) Uiso d 1 H
H2C3 -0.019(5) 0.4325(9) 0.556(2) 0.033(5) Uiso d 1 H
H1C4 0.319(4) 0.3914(8) 0.4252(19) 0.018(4) Uiso d 1 H
H2C4 0.366(5) 0.4542(10) 0.494(2) 0.041(6) Uiso d 1 H
H1C5 -0.158(5) 0.4149(9) 0.260(2) 0.034(5) Uiso d 1 H
H2C5 -0.114(5) 0.4767(10) 0.325(2) 0.039(6) Uiso d 1 H
H1N6 0.137(5) 0.4996(12) 0.218(3) 0.041(6) Uiso d 1 H
H1N8 0.188(6) 0.3598(11) 0.077(3) 0.048(7) Uiso d 1 H
H2N8 0.055(6) 0.3608(11) 0.178(3) 0.049(7) Uiso d 1 H
H1N9 0.305(5) 0.4375(10) 0.002(3) 0.040(6) Uiso d 1 H
H2N9 0.339(5) 0.4915(10) 0.076(2) 0.031(5) Uiso d 1 H
HO12 0.602(7) 0.2365(14) 0.859(4) 0.078(10) Uiso d 1 H

loop_
_atom_type_symbol
_atom_type_description
_atom_type_scat_dispersion_real
_atom_type_scat_dispersion_imag
_atom_type_scat_source
C C .0033 .0016 'International Tables Vol C Tables 4.2.6.8 and 6.1.1.4'
H H .0000 .0000 'International Tables Vol C Tables 4.2.6.8 and 6.1.1.4'
N N .0061 .0033 'International Tables Vol C Tables 4.2.6.8 and 6.1.1.4'
O O .0106 .0060 'International Tables Vol C Tables 4.2.6.8 and 6.1.1.4'

loop_
_geom_angle_atom_site_label_1
_geom_angle_atom_site_label_2
_geom_angle_atom_site_label_3
_geom_angle
_geom_angle_publ_flag
O1 C1 O2 125.94(15) y
O1 C1 C2 117.85(13) y
O2 C1 C2 116.07(13) y
N1 C2 C3 108.23(12) y
N1 C2 C1 110.04(12) y
C3 C2 C1 111.21(13) y
C4 C3 C2 113.58(13) y
C5 C4 C3 109.95(13) y
N6 C5 C4 113.82(14) y
C7 N6 C5 124.54(15) y
N6 C7 N9 118.4(2) y
N6 C7 N8 121.73(15) y
N9 C7 N8 119.8(2) y
O11 C13 O12 124.9(2) y
O11 C13 C14 120.9(2) y
O12 C13 C14 114.11(15) y
O15 C14 O16 127.4(2) y
O15 C14 C13 116.52(15) y
O16 C14 C13 116.05(15) y

loop_
_geom_bond_atom_site_label_1
_geom_bond_atom_site_label_2
_geom_bond_distance
_geom_bond_publ_flag
N1 C2 1.491(2) y
O1 C1 1.240(2) y
O2 C1 1.259(2) y
C1 C2 1.531(2) y
C2 C3 1.526(2) y
C3 C4 1.524(2) y
C4 C5 1.518(2) y
C5 N6 1.457(2) y
N6 C7 1.326(2) y
C7 N9 1.327(2) y
C7 N8 1.329(2) y
O11 C13 1.200(2) y
O12 C13 1.290(2) y
C13 C14 1.534(2) y
C14 O15 1.232(2) y
C14 O16 1.255(2) y

loop_
_geom_torsion_atom_site_label_1
_geom_torsion_atom_site_label_2
_geom_torsion_atom_site_label_3
_geom_torsion_atom_site_label_4
_geom_torsion
_geom_torsion_publ_flag
O1 C1 C2 N1 -30.3(2) y
O2 C1 C2 N1 153.77(14) y
O1 C1 C2 C3 89.6(2) y
O2 C1 C2 C3 -86.3(2) y
N1 C2 C3 C4 -170.93(13) y
C1 C2 C3 C4 68.1(2) y
C2 C3 C4 C5 172.99(14) y
C3 C4 C5 N6 -178.81(14) y
C4 C5 N6 C7 84.0(2) y
C5 N6 C7 N9 -178.6(2) y
C5 N6 C7 N8 0.9(3) y
O11 C13 C14 O15 90.5(2) y
O12 C13 C14 O15 -87.5(2) y
O11 C13 C14 O16 -86.7(2) y
O12 C13 C14 O16 95.3(2) y
